data_7709625
loop_
_publ_author_name
'Deng, Lan'
'Lin, Rong-Yan'
'Zhou, Zhao-Hui'

_publ_section_title
;
 Isolated molybdenum-based microporous POMs for selective adsorption of
 gases
;
_journal_name_full 'Dalton Transactions'
_journal_paper_doi 10.1039/D2DT00134A
_journal_year 2022
_chemical_formula_moiety 'C16 H20 Mo12 N24 O28'
_chemical_formula_sum 'C16 H20 Mo12 N24 O28'
_chemical_formula_weight 2147.84
_space_group_crystal_system monoclinic
_space_group_IT_number 14
_space_group_name_Hall '-P 2yn'
_space_group_name_H-M_alt 'P 1 21/n 1'
_atom_sites_solution_hydrogens geom
_atom_sites_solution_primary dual
_audit_creation_date 2022-01-07
_audit_creation_method
;
Olex2 1.3
(compiled 2020.06.28 svn.raecde09e for OlexSys, GUI svn.r6132)
;
_audit_update_record
;
2022-01-15 deposited with the CCDC.	2022-02-28 downloaded from the CCDC.
;
_cell_angle_alpha 90
_cell_angle_beta 98.7530(10)
_cell_angle_gamma 90
_cell_formula_units_Z 4
_cell_length_a 17.2669(2)
_cell_length_b 20.0855(3)
_cell_length_c 19.2031(3)
_cell_measurement_reflns_used 30264
_cell_measurement_temperature 99.8(8)
_cell_measurement_theta_max 78.7000
_cell_measurement_theta_min 2.3380
_cell_volume 6582.35(16)
_computing_cell_refinement 'CrysAlisPro 1.171.41.110a (Rigaku OD, 2021)'
_computing_data_collection 'CrysAlisPro 1.171.41.110a (Rigaku OD, 2021)'
_computing_data_reduction 'CrysAlisPro 1.171.41.110a (Rigaku OD, 2021)'
_computing_molecular_graphics 'Olex2 1.3 (Dolomanov et al., 2009)'
_computing_publication_material 'Olex2 1.3 (Dolomanov et al., 2009)'
_computing_structure_refinement 'SHELXL 2018/3 (Sheldrick, 2015)'
_computing_structure_solution 'SHELXT 2014/5 (Sheldrick, 2014)'
_diffrn_ambient_environment N~2~
_diffrn_ambient_temperature 99.8(8)
_diffrn_detector 'Hybrid Pixel Array Detector'
_diffrn_detector_area_resol_mean 10.0000
_diffrn_detector_type HyPix
_diffrn_measured_fraction_theta_full 0.999
_diffrn_measured_fraction_theta_max 0.979
_diffrn_measurement_details
;
List of Runs (angles in degrees, time in seconds):

  # Type    Start    End  Width  t~exp~   \w     \q     \k     \f   Frames
#--------------------------------------------------------------------------
  1  \w     96.00 124.00   0.50    0.75    --  119.50  61.00  30.00   56
  2  \w    132.00 174.00   0.50    0.75    --  119.50  61.00  30.00   84
  3  \w     87.00 177.00   0.50    0.75    --  119.50  77.00  90.00  180
  4  \w     96.00 158.00   0.50    0.75    --  119.50  61.00 150.00  124
  5  \w     94.00 159.00   0.50    0.75    --  119.50  59.00  90.00  130
  6  \w    118.00 176.00   0.50    0.75    --  119.50  45.00-180.00  116
  7  \w    -29.00  30.00   0.50    0.19    --  -41.61  59.00  90.00  118
  8  \w    -25.00  41.00   0.50    0.19    --  -41.61  19.00  60.00  132
  9  \w    -63.00 -38.00   0.50    0.19    --  -41.61  59.00  90.00   50
 10  \w     45.00  70.00   0.50    0.75    --  119.50-111.00 150.00   50
 11  \w     74.00 112.00   0.50    0.75    --  119.50-111.00 150.00   76
 12  \w     63.00  96.00   0.50    0.75    --  119.50-111.00  90.00   66
 13  \w     85.00 110.00   0.50    0.75    --  119.50-111.00 -30.00   50
 14  \w     44.00  73.00   0.50    0.75    --  119.50-111.00 -30.00   58
 15  \w     53.00  95.00   0.50    0.75    --  119.50-111.00-120.00   84
 16  \w     46.00  94.00   0.50    0.75    --  119.50 -77.00 -30.00   96
 17  \w     48.00 101.00   0.50    0.75    --  119.50 -77.00   0.00  106
 18  \w     68.00 103.00   0.50    0.75    --  119.50 -77.00  30.00   70
 19  \w     46.00 104.00   0.50    0.75    --  119.50 -77.00 -90.00  116
 20  \w     62.00  89.00   0.50    0.75    --  119.50 -77.00-150.00   54
 21  \w     -6.00  19.00   0.50    0.19    --   41.61 -59.00 -49.00   50
 22  \w    -40.00  26.00   0.50    0.19    --   41.61 -19.00 150.00  132
 23  \w    101.00 126.00   0.50    0.75    --  119.50 111.00 -30.00   50
 24  \w    134.00 168.00   0.50    0.75    --  119.50 111.00 -30.00   68
 25  \w     67.00  94.00   0.50    0.19    --   41.61 178.00-150.00   54
 26  \w    142.00 174.00   0.50    0.75    --  119.50 111.00   0.00   64
 27  \w    101.00 177.00   0.50    0.75    --  119.50 111.00  30.00  152
 28  \w    100.00 130.00   0.50    0.75    --  119.50 111.00   0.00   60
 29  \w   -114.00 -27.00   0.50    0.19    --  -41.61 -59.00 -49.00  174
 30  \w   -171.00-126.00   0.50    0.75    --  -98.00 -59.00 -49.00   90
 31  \w    -50.00 -23.00   0.50    0.75    --  -98.00  45.00-150.00   54
 32  \w    -51.00 -24.00   0.50    0.75    --  -98.00  45.00-120.00   54
 33  \w    -47.00 -21.00   0.50    0.75    --  -98.00  45.00 -90.00   52
 34  \w    -50.00 -21.00   0.50    0.75    --  -98.00  45.00 -60.00   58
 35  \w    -47.00 -22.00   0.50    0.75    --  -98.00  45.00  30.00   50
 36  \w    -68.00 -28.00   0.50    0.75    --  -98.00  59.00  90.00   80
;
_diffrn_measurement_device 'four-circle diffractometer'
_diffrn_measurement_device_type 'XtaLAB Synergy, Dualflex, HyPix'
_diffrn_measurement_method '\w scans'
_diffrn_orient_matrix_type 'CrysAlisPro convention (1999,Acta A55,543-557)'
_diffrn_orient_matrix_UB_11 0.0678877000
_diffrn_orient_matrix_UB_12 0.0504801000
_diffrn_orient_matrix_UB_13 0.0117050000
_diffrn_orient_matrix_UB_21 -0.0221986000
_diffrn_orient_matrix_UB_22 0.0181703000
_diffrn_orient_matrix_UB_23 0.0723320000
_diffrn_orient_matrix_UB_31 0.0552244000
_diffrn_orient_matrix_UB_32 -0.0548339000
_diffrn_orient_matrix_UB_33 0.0348605000
_diffrn_radiation_monochromator mirror
_diffrn_radiation_probe x-ray
_diffrn_radiation_type 'Cu K\a'
_diffrn_radiation_wavelength 1.54184
_diffrn_reflns_av_R_equivalents 0.0501
_diffrn_reflns_av_unetI/netI 0.0451
_diffrn_reflns_Laue_measured_fraction_full 0.999
_diffrn_reflns_Laue_measured_fraction_max 0.979
_diffrn_reflns_limit_h_max 22
_diffrn_reflns_limit_h_min -19
_diffrn_reflns_limit_k_max 22
_diffrn_reflns_limit_k_min -25
_diffrn_reflns_limit_l_max 23
_diffrn_reflns_limit_l_min -24
_diffrn_reflns_number 50482
_diffrn_reflns_point_group_measured_fraction_full 0.999
_diffrn_reflns_point_group_measured_fraction_max 0.979
_diffrn_reflns_theta_full 67.684
_diffrn_reflns_theta_max 79.852
_diffrn_reflns_theta_min 3.204
_diffrn_source 'micro-focus sealed X-ray tube'
_diffrn_source_type 'PhotonJet (Cu) X-ray Source'
_exptl_absorpt_coefficient_mu 18.797
_exptl_absorpt_correction_T_max 1.00000
_exptl_absorpt_correction_T_min 0.30011
_exptl_absorpt_correction_type multi-scan
_exptl_absorpt_process_details
;
CrysAlisPro 1.171.41.110a (Rigaku Oxford Diffraction, 2021)
Empirical absorption correction using spherical harmonics,
implemented in SCALE3 ABSPACK scaling algorithm.
;
_exptl_crystal_colour 'clear dark yellow'
_exptl_crystal_colour_lustre clear
_exptl_crystal_colour_modifier dark
_exptl_crystal_colour_primary yellow
_exptl_crystal_density_diffrn 2.167
_exptl_crystal_description irregular
_exptl_crystal_F_000 4048
_exptl_crystal_size_max 0.3
_exptl_crystal_size_mid 0.15
_exptl_crystal_size_min 0.1
_refine_diff_density_max 1.304
_refine_diff_density_min -1.165
_refine_diff_density_rms 0.169
_refine_ls_extinction_method none
_refine_ls_goodness_of_fit_ref 1.036
_refine_ls_hydrogen_treatment constr
_refine_ls_matrix_type full
_refine_ls_number_parameters 721
_refine_ls_number_reflns 14046
_refine_ls_number_restraints 0
_refine_ls_restrained_S_all 1.036
_refine_ls_R_factor_all 0.0440
_refine_ls_R_factor_gt 0.0400
_refine_ls_shift/su_max 0.001
_refine_ls_shift/su_mean 0.000
_refine_ls_structure_factor_coef Fsqd
_refine_ls_weighting_details 'w=1/[\s^2^(Fo^2^)+(0.0572P)^2^+18.5673P] where P=(Fo^2^+2Fc^2^)/3'
_refine_ls_weighting_scheme calc
_refine_ls_wR_factor_gt 0.1057
_refine_ls_wR_factor_ref 0.1087
_reflns_Friedel_coverage 0.000
_reflns_number_gt 12550
_reflns_number_total 14046
_reflns_threshold_expression 'I > 2\s(I)'
_cod_data_source_file d2dt00134a2.cif
_cod_data_source_block exp_5668_auto
_cod_database_code 7709625
_shelx_shelxl_version_number 2018/3
_shelx_space_group_comment
;
The symmetry employed for this shelxl refinement is uniquely defined
by the following loop, which should always be used as a source of
symmetry information in preference to the above space-group names.
They are only intended as comments.
;
_shelx_estimated_absorpt_t_max 0.255
_shelx_estimated_absorpt_t_min 0.071
_reflns_odcompleteness_completeness 99.75
_reflns_odcompleteness_iscentric 1
_reflns_odcompleteness_theta 74.33
_olex2_refinement_description
;
1. Fixed Uiso
 At 1.2 times of:
  All C(H) groups, All N(H) groups
2.a Aromatic/amide H refined with riding coordinates:
 N22(H22), N4(H4), N16(H16), C3(H3), C1(H1), C9(H9), C11(H11), C15(H15),
 N7(H7), C7(H7a), C5(H5), C12(H12), C13(H13), C10(H10), C16(H16a), C14(H14),
 C8(H8), C4(H4a), C6(H6), C2(H2)
;
_smtbx_masks_void_probe_radius 1.2
_smtbx_masks_void_truncation_radius 1.2
_olex2_submission_special_instructions 'No special instructions were received'
_oxdiff_exptl_absorpt_empirical_details
;
Empirical correction (ABSPACK) includes:
- Absorption correction using spherical harmonics
- Frame scaling
;
_oxdiff_exptl_absorpt_empirical_full_max 2.989
_oxdiff_exptl_absorpt_empirical_full_min 0.590

loop_
_space_group_symop_operation_xyz
'x, y, z'
'-x+1/2, y+1/2, -z+1/2'
'-x, -y, -z'
'x-1/2, -y-1/2, z-1/2'

loop_
_atom_site_label
_atom_site_type_symbol
_atom_site_fract_x
_atom_site_fract_y
_atom_site_fract_z
_atom_site_U_iso_or_equiv
_atom_site_adp_type
_atom_site_occupancy
_atom_site_site_symmetry_order
_atom_site_calc_flag
_atom_site_refinement_flags_posn
_atom_site_refinement_flags_adp
_atom_site_refinement_flags_occupancy
_atom_site_disorder_assembly
_atom_site_disorder_group
Mo4 Mo 0.36566(2) 0.34717(2) 0.54061(2) 0.02715(9) Uani 1 1 d . . . . .
Mo3 Mo 0.40070(2) 0.22787(2) 0.58363(2) 0.02752(9) Uani 1 1 d . . . . .
Mo7 Mo 0.19631(2) 0.26457(2) 0.64111(2) 0.02826(9) Uani 1 1 d . . . . .
Mo8 Mo 0.25220(2) 0.14691(2) 0.66805(2) 0.02965(9) Uani 1 1 d . . . . .
Mo5 Mo 0.11697(2) 0.15936(2) 0.47503(2) 0.02866(9) Uani 1 1 d . . . . .
Mo1 Mo 0.28369(2) 0.24383(2) 0.39345(2) 0.02945(9) Uani 1 1 d . . . . .
Mo6 Mo 0.08166(2) 0.28415(2) 0.46734(2) 0.03019(9) Uani 1 1 d . . . . .
Mo12 Mo 0.15921(3) 0.42120(2) 0.54070(2) 0.03126(9) Uani 1 1 d . . . . .
Mo2 Mo 0.30126(2) 0.11752(2) 0.41616(2) 0.03079(9) Uani 1 1 d . . . . .
Mo11 Mo 0.22701(3) 0.41741(2) 0.42862(2) 0.03182(9) Uani 1 1 d . . . . .
Mo10 Mo 0.37158(2) 0.04603(2) 0.60169(2) 0.03297(10) Uani 1 1 d . . . . .
Mo9 Mo 0.24059(2) 0.01155(2) 0.52538(2) 0.03294(10) Uani 1 1 d . . . . .
O26 O 0.1561(2) 0.31962(17) 0.55762(19) 0.0284(7) Uani 1 1 d . . . . .
O18 O 0.30695(19) 0.28197(16) 0.58994(18) 0.0268(7) Uani 1 1 d . . . . .
O21 O 0.2114(2) 0.10094(17) 0.47654(19) 0.0292(7) Uani 1 1 d . . . . .
O25 O 0.2861(2) 0.32817(17) 0.44887(18) 0.0282(7) Uani 1 1 d . . . . .
O17 O 0.3330(2) 0.19494(17) 0.47720(19) 0.0283(7) Uani 1 1 d . . . . .
O22 O 0.3467(2) 0.14664(17) 0.6101(2) 0.0307(7) Uani 1 1 d . . . . .
O20 O 0.1879(2) 0.18358(17) 0.58283(19) 0.0288(7) Uani 1 1 d . . . . .
O19 O 0.1739(2) 0.23559(17) 0.44392(19) 0.0286(7) Uani 1 1 d . . . . .
O13 O 0.2336(2) 0.16531(19) 0.3443(2) 0.0347(8) Uani 1 1 d . . . . .
O14 O 0.4439(2) 0.28665(18) 0.5173(2) 0.0329(7) Uani 1 1 d . . . . .
O28 O 0.2720(2) 0.42307(17) 0.5300(2) 0.0322(7) Uani 1 1 d . . . . .
O27 O 0.1239(2) 0.38340(17) 0.4452(2) 0.0332(8) Uani 1 1 d . . . . .
O16 O 0.2788(2) 0.23105(18) 0.7134(2) 0.0336(8) Uani 1 1 d . . . . .
O23 O 0.3401(2) 0.04368(18) 0.4979(2) 0.0338(8) Uani 1 1 d . . . . .
O4 O 0.4126(2) 0.39474(18) 0.6061(2) 0.0331(7) Uani 1 1 d . . . . .
O15 O 0.0409(2) 0.21213(18) 0.5174(2) 0.0341(8) Uani 1 1 d . . . . .
O24 O 0.2627(2) 0.04761(17) 0.6221(2) 0.0318(7) Uani 1 1 d . . . . .
O5 O 0.0624(2) 0.13231(19) 0.4000(2) 0.0362(8) Uani 1 1 d . . . . .
O7 O 0.1170(3) 0.2612(2) 0.6812(2) 0.0412(9) Uani 1 1 d . . . . .
O2 O 0.3819(3) 0.0989(2) 0.3799(2) 0.0413(9) Uani 1 1 d . . . . .
O1 O 0.3583(3) 0.2585(2) 0.3481(2) 0.0433(9) Uani 1 1 d . . . . .
O6 O 0.0200(2) 0.2874(2) 0.3896(2) 0.0416(9) Uani 1 1 d . . . . .
O3 O 0.4598(2) 0.24515(19) 0.6602(2) 0.0367(8) Uani 1 1 d . . . . .
O9 O 0.2422(3) -0.0724(2) 0.5368(3) 0.0445(10) Uani 1 1 d . . . . .
O8 O 0.1863(3) 0.1122(2) 0.7140(2) 0.0419(9) Uani 1 1 d . . . . .
O12 O 0.1349(3) 0.50238(19) 0.5458(2) 0.0414(9) Uani 1 1 d . . . . .
N11 N 0.4838(3) 0.1521(2) 0.5578(3) 0.0356(10) Uani 1 1 d . . . . .
O11 O 0.2080(3) 0.4940(2) 0.3931(2) 0.0452(10) Uani 1 1 d . . . . .
N15 N 0.0823(3) 0.0781(2) 0.5385(3) 0.0334(9) Uani 1 1 d . . . . .
N6 N 0.4046(3) 0.4121(2) 0.4605(2) 0.0325(9) Uani 1 1 d . . . . .
O10 O 0.4154(3) -0.0283(2) 0.6221(3) 0.0444(10) Uani 1 1 d . . . . .
N20 N 0.0048(3) 0.3471(2) 0.5205(3) 0.0381(10) Uani 1 1 d . . . . .
N5 N 0.3484(3) 0.4405(2) 0.4154(2) 0.0357(10) Uani 1 1 d . . . . .
N23 N 0.2284(3) 0.3625(2) 0.6855(2) 0.0329(9) Uani 1 1 d . . . . .
N14 N 0.1209(3) 0.0197(2) 0.5446(3) 0.0330(9) Uani 1 1 d . . . . .
N24 N 0.2050(3) 0.4194(2) 0.6518(2) 0.0335(9) Uani 1 1 d . . . . .
N21 N 0.0368(3) 0.4009(2) 0.5545(3) 0.0358(10) Uani 1 1 d . . . . .
N3 N 0.1948(3) 0.3689(2) 0.3281(2) 0.0358(10) Uani 1 1 d . . . . .
N2 N 0.2018(3) 0.3027(2) 0.3200(2) 0.0375(10) Uani 1 1 d . . . . .
N12 N 0.4791(3) 0.0885(2) 0.5769(3) 0.0349(10) Uani 1 1 d . . . . .
N9 N 0.2414(3) 0.0277(2) 0.3681(3) 0.0397(10) Uani 1 1 d . . . . .
N8 N 0.2148(3) -0.0141(2) 0.4125(3) 0.0394(11) Uani 1 1 d . . . . .
N17 N 0.3524(3) 0.1088(2) 0.7409(3) 0.0384(10) Uani 1 1 d . . . . .
N18 N 0.4006(3) 0.0676(2) 0.7150(3) 0.0355(10) Uani 1 1 d . . . . .
N19 N -0.0686(3) 0.3405(3) 0.5292(3) 0.0426(11) Uani 1 1 d . . . . .
N10 N 0.5510(3) 0.1625(3) 0.5354(3) 0.0457(12) Uani 1 1 d . . . . .
N13 N 0.0852(3) -0.0239(3) 0.5814(3) 0.0445(12) Uani 1 1 d . . . . .
N22 N 0.2627(3) 0.3758(3) 0.7502(3) 0.0465(12) Uani 1 1 d . . . . .
H22 H 0.282552 0.346860 0.782368 0.056 Uiso 1 1 calc R U . . .
N4 N 0.3780(4) 0.4833(3) 0.3747(3) 0.0511(14) Uani 1 1 d . . . . .
H4 H 0.352089 0.508402 0.341554 0.061 Uiso 1 1 calc R U . . .
N16 N 0.3781(4) 0.1198(3) 0.8087(3) 0.0478(13) Uani 1 1 d . . . . .
H16 H 0.356704 0.145774 0.837369 0.057 Uiso 1 1 calc R U . . .
C3 C 0.4731(4) 0.4352(3) 0.4486(3) 0.0401(12) Uani 1 1 d . . . . .
H3 H 0.523429 0.423104 0.472450 0.048 Uiso 1 1 calc R U . . .
C1 C 0.1460(3) 0.3932(3) 0.2734(3) 0.0425(13) Uani 1 1 d . . . . .
H1 H 0.130228 0.438211 0.265637 0.051 Uiso 1 1 calc R U . . .
C9 C 0.0197(4) 0.0715(3) 0.5709(3) 0.0404(12) Uani 1 1 d . . . . .
H9 H -0.018994 0.104339 0.574947 0.048 Uiso 1 1 calc R U . . .
C11 C 0.4581(4) 0.0508(3) 0.7659(3) 0.0415(14) Uani 1 1 d . . . . .
H11 H 0.500911 0.022043 0.762108 0.050 Uiso 1 1 calc R U . . .
N1 N 0.1587(5) 0.2836(4) 0.2595(3) 0.0676(19) Uani 1 1 d . . . . .
C15 C 0.2263(4) 0.4697(3) 0.6953(3) 0.0413(13) Uani 1 1 d . . . . .
H15 H 0.218758 0.515811 0.685342 0.050 Uiso 1 1 calc R U . . .
N7 N 0.1831(4) -0.0667(3) 0.3763(4) 0.0571(15) Uani 1 1 d . . . . .
H7 H 0.161608 -0.101672 0.393409 0.069 Uiso 1 1 calc R U . . .
C7 C 0.5442(3) 0.0575(3) 0.5656(4) 0.0443(14) Uani 1 1 d . . . . .
H7A H 0.556376 0.011842 0.574089 0.053 Uiso 1 1 calc R U . . .
C5 C 0.2266(4) 0.0039(3) 0.3031(4) 0.0489(15) Uani 1 1 d . . . . .
H5 H 0.238798 0.024617 0.261652 0.059 Uiso 1 1 calc R U . . .
C12 C 0.4432(5) 0.0833(3) 0.8245(4) 0.0544(19) Uani 1 1 d . . . . .
H12 H 0.474277 0.080541 0.869669 0.065 Uiso 1 1 calc R U . . .
C13 C -0.0179(4) 0.4294(3) 0.5862(4) 0.0477(15) Uani 1 1 d . . . . .
H13 H -0.012080 0.468503 0.614383 0.057 Uiso 1 1 calc R U . . .
C10 C 0.0219(4) 0.0082(4) 0.5973(3) 0.0482(15) Uani 1 1 d . . . . .
H10 H -0.015636 -0.010337 0.623123 0.058 Uiso 1 1 calc R U . . .
C16 C 0.2614(4) 0.4421(4) 0.7572(4) 0.0531(17) Uani 1 1 d . . . . .
H16A H 0.281545 0.466173 0.798621 0.064 Uiso 1 1 calc R U . . .
C14 C -0.0853(4) 0.3910(3) 0.5702(4) 0.0523(16) Uani 1 1 d . . . . .
H14 H -0.134291 0.398976 0.585451 0.063 Uiso 1 1 calc R U . . .
C8 C 0.5900(4) 0.1039(3) 0.5397(4) 0.0514(16) Uani 1 1 d . . . . .
H8 H 0.640283 0.096319 0.526882 0.062 Uiso 1 1 calc R U . . .
C4 C 0.4565(5) 0.4806(4) 0.3945(4) 0.0541(17) Uani 1 1 d . . . . .
H4A H 0.494055 0.505792 0.374371 0.065 Uiso 1 1 calc R U . . .
C6 C 0.1907(6) -0.0554(4) 0.3072(4) 0.066(2) Uani 1 1 d . . . . .
H6 H 0.173670 -0.084293 0.268784 0.079 Uiso 1 1 calc R U . . .
C2 C 0.1238(5) 0.3413(5) 0.2318(4) 0.072(3) Uani 1 1 d . . . . .
H2 H 0.088509 0.343782 0.188791 0.086 Uiso 1 1 calc R U . . .

loop_
_atom_site_aniso_label
_atom_site_aniso_U_11
_atom_site_aniso_U_22
_atom_site_aniso_U_33
_atom_site_aniso_U_23
_atom_site_aniso_U_13
_atom_site_aniso_U_12
Mo4 0.03120(19) 0.02029(17) 0.02952(19) 0.00083(14) 0.00321(14) -0.00151(13)
Mo3 0.02793(18) 0.02158(17) 0.03248(19) 0.00176(14) 0.00274(14) 0.00097(14)
Mo7 0.03227(19) 0.02388(18) 0.02850(19) 0.00053(14) 0.00424(15) 0.00184(14)
Mo8 0.0333(2) 0.02363(18) 0.0316(2) 0.00520(14) 0.00348(15) -0.00066(14)
Mo5 0.02791(19) 0.02266(18) 0.0342(2) -0.00140(14) 0.00086(15) -0.00064(14)
Mo1 0.0359(2) 0.02474(19) 0.02747(19) -0.00141(14) 0.00389(15) -0.00035(15)
Mo6 0.02941(19) 0.02454(19) 0.0351(2) -0.00074(15) -0.00008(15) 0.00359(14)
Mo12 0.0366(2) 0.02172(18) 0.0344(2) -0.00054(15) 0.00196(16) 0.00540(15)
Mo2 0.0348(2) 0.02360(19) 0.0339(2) -0.00489(15) 0.00529(16) 0.00114(15)
Mo11 0.0397(2) 0.02304(18) 0.0315(2) 0.00410(15) 0.00174(16) 0.00167(15)
Mo10 0.0325(2) 0.02123(18) 0.0435(2) 0.00431(16) 0.00034(16) 0.00230(14)
Mo9 0.0338(2) 0.02039(18) 0.0436(2) -0.00043(15) 0.00239(17) -0.00062(15)
O26 0.0289(16) 0.0219(16) 0.0331(17) -0.0027(13) 0.0008(13) 0.0031(13)
O18 0.0273(16) 0.0199(15) 0.0328(17) 0.0008(13) 0.0031(13) 0.0000(12)
O21 0.0306(17) 0.0202(15) 0.0364(18) -0.0027(13) 0.0035(14) 0.0019(13)
O25 0.0347(18) 0.0202(15) 0.0285(16) -0.0006(13) 0.0009(13) 0.0012(13)
O17 0.0291(16) 0.0220(16) 0.0335(17) -0.0044(13) 0.0034(13) -0.0018(13)
O22 0.0296(17) 0.0229(16) 0.0405(19) 0.0061(14) 0.0084(14) 0.0012(13)
O20 0.0310(17) 0.0216(16) 0.0325(17) 0.0007(13) 0.0002(13) -0.0005(13)
O19 0.0274(16) 0.0232(16) 0.0342(18) -0.0022(13) 0.0009(13) 0.0011(13)
O13 0.043(2) 0.0298(18) 0.0298(18) -0.0060(14) 0.0008(15) -0.0018(15)
O14 0.0356(18) 0.0252(17) 0.0388(19) 0.0031(15) 0.0085(15) -0.0011(14)
O28 0.0384(19) 0.0238(16) 0.0334(18) 0.0017(14) 0.0028(15) 0.0018(14)
O27 0.0386(19) 0.0228(17) 0.0371(19) 0.0014(14) 0.0025(15) 0.0031(14)
O16 0.042(2) 0.0281(18) 0.0306(18) 0.0028(14) 0.0041(15) 0.0035(15)
O23 0.0348(18) 0.0248(17) 0.041(2) -0.0020(15) 0.0023(15) 0.0015(14)
O4 0.0362(19) 0.0290(18) 0.0334(18) -0.0025(14) 0.0029(14) -0.0038(14)
O15 0.0317(18) 0.0289(18) 0.041(2) -0.0006(15) 0.0033(15) 0.0023(14)
O24 0.0340(18) 0.0226(16) 0.0385(19) 0.0017(14) 0.0042(15) -0.0011(13)
O5 0.0344(19) 0.0271(18) 0.045(2) 0.0015(16) -0.0005(16) -0.0024(15)
O7 0.045(2) 0.040(2) 0.039(2) -0.0015(17) 0.0088(17) 0.0008(17)
O2 0.049(2) 0.038(2) 0.038(2) -0.0076(17) 0.0084(17) -0.0003(18)
O1 0.047(2) 0.040(2) 0.042(2) -0.0031(18) 0.0086(18) 0.0007(18)
O6 0.035(2) 0.037(2) 0.049(2) -0.0001(17) -0.0051(17) 0.0065(16)
O3 0.0364(19) 0.0331(19) 0.038(2) 0.0036(16) -0.0007(15) 0.0017(15)
O9 0.043(2) 0.0272(19) 0.063(3) 0.0020(18) 0.0064(19) 0.0030(16)
O8 0.046(2) 0.035(2) 0.045(2) 0.0071(17) 0.0059(18) 0.0003(17)
O12 0.052(2) 0.0251(18) 0.045(2) 0.0022(16) 0.0018(18) 0.0062(16)
N11 0.033(2) 0.026(2) 0.047(3) 0.0001(18) 0.0043(19) 0.0044(17)
O11 0.055(3) 0.030(2) 0.049(2) 0.0059(17) 0.0036(19) 0.0037(18)
N15 0.032(2) 0.028(2) 0.040(2) -0.0016(18) 0.0013(18) -0.0022(17)
N6 0.037(2) 0.028(2) 0.034(2) 0.0000(17) 0.0084(18) -0.0062(17)
O10 0.046(2) 0.0277(19) 0.057(3) 0.0046(18) 0.0002(19) 0.0030(17)
N20 0.032(2) 0.038(2) 0.046(3) -0.003(2) 0.0082(19) 0.0080(18)
N5 0.045(3) 0.027(2) 0.036(2) 0.0055(18) 0.0067(19) -0.0049(18)
N23 0.040(2) 0.027(2) 0.031(2) -0.0035(17) 0.0033(18) 0.0037(18)
N14 0.029(2) 0.026(2) 0.043(2) 0.0027(18) 0.0005(17) -0.0055(16)
N24 0.038(2) 0.024(2) 0.038(2) -0.0048(17) 0.0040(18) 0.0071(17)
N21 0.039(2) 0.028(2) 0.040(2) -0.0017(18) 0.0062(19) 0.0046(18)
N3 0.043(2) 0.034(2) 0.028(2) 0.0077(18) 0.0016(18) 0.0002(19)
N2 0.049(3) 0.031(2) 0.032(2) -0.0005(18) 0.0038(19) -0.004(2)
N12 0.029(2) 0.026(2) 0.048(3) 0.0007(19) 0.0012(18) 0.0031(17)
N9 0.045(3) 0.027(2) 0.046(3) -0.010(2) 0.004(2) -0.0034(19)
N8 0.046(3) 0.025(2) 0.046(3) -0.0086(19) 0.001(2) 0.0001(19)
N17 0.043(3) 0.031(2) 0.040(2) 0.0104(19) 0.000(2) -0.0010(19)
N18 0.036(2) 0.024(2) 0.043(2) 0.0083(18) -0.0042(19) -0.0012(17)
N19 0.037(2) 0.034(2) 0.059(3) 0.000(2) 0.013(2) 0.0072(19)
N10 0.038(3) 0.043(3) 0.059(3) -0.006(2) 0.017(2) 0.005(2)
N13 0.047(3) 0.040(3) 0.045(3) 0.003(2) 0.004(2) -0.013(2)
N22 0.057(3) 0.046(3) 0.033(2) -0.008(2) -0.005(2) 0.007(2)
N4 0.074(4) 0.041(3) 0.038(3) 0.007(2) 0.008(3) -0.017(3)
N16 0.068(4) 0.030(2) 0.042(3) 0.006(2) -0.004(2) -0.004(2)
C3 0.042(3) 0.042(3) 0.037(3) -0.002(2) 0.008(2) -0.013(2)
C1 0.036(3) 0.053(3) 0.035(3) 0.018(3) -0.004(2) 0.000(2)
C9 0.040(3) 0.042(3) 0.039(3) -0.006(2) 0.007(2) -0.014(2)
C11 0.046(3) 0.020(2) 0.051(3) 0.008(2) -0.015(3) -0.005(2)
N1 0.082(5) 0.070(4) 0.043(3) 0.000(3) -0.018(3) -0.014(4)
C15 0.042(3) 0.035(3) 0.045(3) -0.014(2) 0.004(2) 0.005(2)
N7 0.051(3) 0.037(3) 0.083(4) -0.017(3) 0.006(3) -0.007(2)
C7 0.030(3) 0.034(3) 0.066(4) -0.012(3) -0.003(3) 0.005(2)
C5 0.061(4) 0.038(3) 0.046(3) -0.015(3) 0.004(3) -0.006(3)
C12 0.071(5) 0.029(3) 0.052(4) 0.008(3) -0.027(3) -0.012(3)
C13 0.054(4) 0.036(3) 0.057(4) -0.003(3) 0.019(3) 0.015(3)
C10 0.051(4) 0.056(4) 0.037(3) 0.000(3) 0.006(3) -0.018(3)
C16 0.061(4) 0.046(4) 0.049(4) -0.023(3) -0.003(3) 0.007(3)
C14 0.052(4) 0.040(3) 0.068(4) -0.001(3) 0.020(3) 0.012(3)
C8 0.040(3) 0.045(3) 0.071(4) -0.013(3) 0.011(3) 0.004(3)
C4 0.063(4) 0.052(4) 0.051(4) 0.000(3) 0.021(3) -0.023(3)
C6 0.087(6) 0.049(4) 0.057(4) -0.026(3) -0.003(4) -0.008(4)
C2 0.063(5) 0.097(7) 0.047(4) 0.027(4) -0.018(4) -0.004(4)

loop_
_atom_type_symbol
_atom_type_description
_atom_type_scat_dispersion_real
_atom_type_scat_dispersion_imag
_atom_type_scat_source
C C 0.0181 0.0091 'International Tables Vol C Tables 4.2.6.8 and 6.1.1.4'
H H 0.0000 0.0000 'International Tables Vol C Tables 4.2.6.8 and 6.1.1.4'
Mo Mo -0.0483 2.7339 'International Tables Vol C Tables 4.2.6.8 and 6.1.1.4'
N N 0.0311 0.0180 'International Tables Vol C Tables 4.2.6.8 and 6.1.1.4'
O O 0.0492 0.0322 'International Tables Vol C Tables 4.2.6.8 and 6.1.1.4'

loop_
_geom_angle_atom_site_label_1
_geom_angle_atom_site_label_2
_geom_angle_atom_site_label_3
_geom_angle
_geom_angle_site_symmetry_1
_geom_angle_site_symmetry_3
_geom_angle_publ_flag
O18 Mo4 Mo3 49.07(10) . . ?
O18 Mo4 O25 87.93(14) . . ?
O18 Mo4 O28 94.55(14) . . ?
O18 Mo4 N6 163.53(15) . . ?
O25 Mo4 Mo3 101.06(9) . . ?
O25 Mo4 O28 70.81(13) . . ?
O25 Mo4 N6 75.60(15) . . ?
O14 Mo4 Mo3 49.23(11) . . ?
O14 Mo4 O18 97.04(15) . . ?
O14 Mo4 O25 94.76(15) . . ?
O14 Mo4 O28 161.15(15) . . ?
O14 Mo4 N6 84.89(16) . . ?
O28 Mo4 Mo3 143.52(10) . . ?
O4 Mo4 Mo3 103.01(13) . . ?
O4 Mo4 O18 103.90(16) . . ?
O4 Mo4 O25 155.35(16) . . ?
O4 Mo4 O14 104.93(18) . . ?
O4 Mo4 O28 86.55(16) . . ?
O4 Mo4 N6 91.30(18) . . ?
N6 Mo4 Mo3 133.94(12) . . ?
N6 Mo4 O28 79.87(16) . . ?
O18 Mo3 Mo4 49.55(10) . . ?
O18 Mo3 O17 84.37(13) . . ?
O18 Mo3 O22 90.87(14) . . ?
O18 Mo3 N11 165.11(16) . . ?
O17 Mo3 Mo4 85.39(9) . . ?
O22 Mo3 Mo4 138.64(10) . . ?
O22 Mo3 O17 78.19(14) . . ?
O22 Mo3 N11 80.59(16) . . ?
O14 Mo3 Mo4 47.73(11) . . ?
O14 Mo3 O18 96.04(15) . . ?
O14 Mo3 O17 77.73(14) . . ?
O14 Mo3 O22 154.13(16) . . ?
O14 Mo3 N11 86.82(17) . . ?
O3 Mo3 Mo4 99.72(13) . . ?
O3 Mo3 O18 103.06(17) . . ?
O3 Mo3 O17 172.56(16) . . ?
O3 Mo3 O22 101.00(18) . . ?
O3 Mo3 O14 101.65(18) . . ?
O3 Mo3 N11 90.60(19) . . ?
N11 Mo3 Mo4 134.49(13) . . ?
N11 Mo3 O17 81.96(15) . . ?
O26 Mo7 Mo8 138.43(10) . . ?
O26 Mo7 O18 77.39(13) . . ?
O26 Mo7 N23 81.37(15) . . ?
O18 Mo7 Mo8 85.13(8) . . ?
O20 Mo7 Mo8 49.35(10) . . ?
O20 Mo7 O26 90.84(14) . . ?
O20 Mo7 O18 82.96(14) . . ?
O20 Mo7 N23 163.80(17) . . ?
O16 Mo7 Mo8 47.92(11) . . ?
O16 Mo7 O26 153.50(16) . . ?
O16 Mo7 O18 78.04(14) . . ?
O16 Mo7 O20 95.88(15) . . ?
O16 Mo7 N23 85.33(16) . . ?
O7 Mo7 Mo8 100.30(15) . . ?
O7 Mo7 O26 100.61(18) . . ?
O7 Mo7 O18 173.32(17) . . ?
O7 Mo7 O20 103.51(18) . . ?
O7 Mo7 O16 102.65(19) . . ?
O7 Mo7 N23 91.92(19) . . ?
N23 Mo7 Mo8 133.15(12) . . ?
N23 Mo7 O18 81.49(15) . . ?
O22 Mo8 Mo7 101.10(9) . . ?
O22 Mo8 O24 70.67(14) . . ?
O22 Mo8 N17 74.78(17) . . ?
O20 Mo8 Mo7 49.08(10) . . ?
O20 Mo8 O22 86.93(15) . . ?
O20 Mo8 O24 94.35(14) . . ?
O20 Mo8 N17 161.70(18) . . ?
O16 Mo8 Mo7 48.81(11) . . ?
O16 Mo8 O22 95.18(15) . . ?
O16 Mo8 O20 96.48(15) . . ?
O16 Mo8 O24 161.68(15) . . ?
O16 Mo8 N17 84.67(17) . . ?
O24 Mo8 Mo7 143.38(10) . . ?
O8 Mo8 Mo7 102.79(14) . . ?
O8 Mo8 O22 155.37(17) . . ?
O8 Mo8 O20 104.33(18) . . ?
O8 Mo8 O16 105.00(19) . . ?
O8 Mo8 O24 86.48(18) . . ?
O8 Mo8 N17 92.9(2) . . ?
N17 Mo8 Mo7 133.20(13) . . ?
N17 Mo8 O24 80.45(17) . . ?
O21 Mo5 Mo6 138.95(10) . . ?
O21 Mo5 O20 77.86(13) . . ?
O21 Mo5 N15 81.12(16) . . ?
O20 Mo5 Mo6 86.25(9) . . ?
O19 Mo5 Mo6 49.36(10) . . ?
O19 Mo5 O21 90.98(14) . . ?
O19 Mo5 O20 83.44(13) . . ?
O19 Mo5 N15 161.84(16) . . ?
O15 Mo5 Mo6 47.93(11) . . ?
O15 Mo5 O21 154.92(16) . . ?
O15 Mo5 O20 79.01(14) . . ?
O15 Mo5 O19 95.90(15) . . ?
O15 Mo5 N15 85.07(17) . . ?
O5 Mo5 Mo6 99.65(13) . . ?
O5 Mo5 O21 99.86(17) . . ?
O5 Mo5 O20 172.87(16) . . ?
O5 Mo5 O19 103.42(17) . . ?
O5 Mo5 O15 101.92(18) . . ?
O5 Mo5 N15 94.08(18) . . ?
N15 Mo5 Mo6 132.74(13) . . ?
N15 Mo5 O20 78.93(15) . . ?
O25 Mo1 Mo2 138.61(10) . . ?
O25 Mo1 O19 77.56(14) . . ?
O25 Mo1 N2 81.02(16) . . ?
O17 Mo1 Mo2 49.16(10) . . ?
O17 Mo1 O25 90.95(14) . . ?
O17 Mo1 O19 84.27(14) . . ?
O17 Mo1 O13 95.52(15) . . ?
O17 Mo1 N2 162.91(17) . . ?
O19 Mo1 Mo2 86.58(9) . . ?
O13 Mo1 Mo2 47.65(11) . . ?
O13 Mo1 O25 155.01(16) . . ?
O13 Mo1 O19 79.11(15) . . ?
O13 Mo1 N2 85.99(17) . . ?
O1 Mo1 Mo2 100.35(15) . . ?
O1 Mo1 O25 99.87(18) . . ?
O1 Mo1 O17 103.90(18) . . ?
O1 Mo1 O19 171.55(18) . . ?
O1 Mo1 O13 101.93(19) . . ?
O1 Mo1 N2 92.4(2) . . ?
N2 Mo1 Mo2 133.44(12) . . ?
N2 Mo1 O19 79.29(16) . . ?
O26 Mo6 Mo5 99.86(9) . . ?
O26 Mo6 O27 70.94(14) . . ?
O26 Mo6 N20 76.12(16) . . ?
O19 Mo6 Mo5 48.83(10) . . ?
O19 Mo6 O26 86.71(14) . . ?
O19 Mo6 O27 95.83(14) . . ?
O19 Mo6 N20 162.83(17) . . ?
O27 Mo6 Mo5 144.53(10) . . ?
O27 Mo6 N20 78.93(17) . . ?
O15 Mo6 Mo5 48.93(11) . . ?
O15 Mo6 O26 93.79(15) . . ?
O15 Mo6 O19 96.35(15) . . ?
O15 Mo6 O27 159.84(16) . . ?
O15 Mo6 N20 84.75(18) . . ?
O6 Mo6 Mo5 101.51(14) . . ?
O6 Mo6 O26 158.08(17) . . ?
O6 Mo6 O19 103.81(18) . . ?
O6 Mo6 O27 88.68(18) . . ?
O6 Mo6 O15 103.89(19) . . ?
O6 Mo6 N20 92.5(2) . . ?
N20 Mo6 Mo5 133.49(14) . . ?
O26 Mo12 Mo11 97.28(10) . . ?
O26 Mo12 N24 80.95(15) . . ?
O26 Mo12 N21 75.56(15) . . ?
O28 Mo12 Mo11 49.06(11) . . ?
O28 Mo12 O26 94.82(14) . . ?
O28 Mo12 O27 94.55(16) . . ?
O28 Mo12 N24 83.43(17) . . ?
O28 Mo12 N21 170.38(16) . . ?
O27 Mo12 Mo11 48.78(12) . . ?
O27 Mo12 O26 75.93(14) . . ?
O27 Mo12 N24 156.56(15) . . ?
O27 Mo12 N21 82.87(17) . . ?
O12 Mo12 Mo11 102.90(16) . . ?
O12 Mo12 O26 158.42(19) . . ?
O12 Mo12 O28 104.11(19) . . ?
O12 Mo12 O27 112.14(18) . . ?
O12 Mo12 N24 90.89(18) . . ?
O12 Mo12 N21 85.4(2) . . ?
N24 Mo12 Mo11 132.33(13) . . ?
N24 Mo12 N21 95.22(18) . . ?
N21 Mo12 Mo11 130.79(13) . . ?
O21 Mo2 Mo1 99.86(9) . . ?
O21 Mo2 O23 70.63(14) . . ?
O21 Mo2 N9 76.32(17) . . ?
O17 Mo2 Mo1 48.84(10) . . ?
O17 Mo2 O21 87.65(14) . . ?
O17 Mo2 O23 94.62(14) . . ?
O17 Mo2 N9 163.96(18) . . ?
O13 Mo2 Mo1 49.17(11) . . ?
O13 Mo2 O21 93.21(16) . . ?
O13 Mo2 O17 96.69(15) . . ?
O13 Mo2 O23 159.86(16) . . ?
O13 Mo2 N9 85.01(18) . . ?
O23 Mo2 Mo1 143.25(10) . . ?
O23 Mo2 N9 79.62(17) . . ?
O2 Mo2 Mo1 103.33(15) . . ?
O2 Mo2 O21 156.39(18) . . ?
O2 Mo2 O17 104.28(17) . . ?
O2 Mo2 O13 105.27(19) . . ?
O2 Mo2 O23 87.92(18) . . ?
O2 Mo2 N9 90.5(2) . . ?
N9 Mo2 Mo1 134.05(14) . . ?
O25 Mo11 Mo12 98.09(10) . . ?
O25 Mo11 N5 75.72(16) . . ?
O25 Mo11 N3 80.17(16) . . ?
O28 Mo11 Mo12 49.13(11) . . ?
O28 Mo11 O25 75.97(14) . . ?
O28 Mo11 N5 82.19(17) . . ?
O28 Mo11 N3 155.69(16) . . ?
O27 Mo11 Mo12 49.27(11) . . ?
O27 Mo11 O25 95.77(14) . . ?
O27 Mo11 O28 95.09(16) . . ?
O27 Mo11 N5 171.44(16) . . ?
O27 Mo11 N3 82.68(17) . . ?
O11 Mo11 Mo12 102.85(17) . . ?
O11 Mo11 O25 157.2(2) . . ?
O11 Mo11 O28 111.46(19) . . ?
O11 Mo11 O27 104.74(19) . . ?
O11 Mo11 N5 83.8(2) . . ?
O11 Mo11 N3 92.4(2) . . ?
N5 Mo11 Mo12 130.23(13) . . ?
N3 Mo11 Mo12 131.73(13) . . ?
N3 Mo11 N5 96.45(18) . . ?
O22 Mo10 Mo9 97.51(10) . . ?
O22 Mo10 N12 80.07(15) . . ?
O22 Mo10 N18 75.54(16) . . ?
O23 Mo10 Mo9 49.08(11) . . ?
O23 Mo10 O22 94.18(15) . . ?
O23 Mo10 N12 84.31(17) . . ?
O23 Mo10 N18 169.71(16) . . ?
O24 Mo10 Mo9 48.94(11) . . ?
O24 Mo10 O22 75.82(14) . . ?
O24 Mo10 O23 94.37(16) . . ?
O24 Mo10 N12 155.70(16) . . ?
O24 Mo10 N18 83.18(17) . . ?
O10 Mo10 Mo9 102.44(15) . . ?
O10 Mo10 O22 158.54(19) . . ?
O10 Mo10 O23 104.81(19) . . ?
O10 Mo10 O24 111.90(19) . . ?
O10 Mo10 N12 91.8(2) . . ?
O10 Mo10 N18 85.3(2) . . ?
N12 Mo10 Mo9 133.23(13) . . ?
N12 Mo10 N18 93.80(18) . . ?
N18 Mo10 Mo9 131.20(13) . . ?
O21 Mo9 Mo10 99.02(10) . . ?
O21 Mo9 N14 80.62(16) . . ?
O21 Mo9 N8 75.93(16) . . ?
O23 Mo9 Mo10 49.19(11) . . ?
O23 Mo9 O21 75.88(15) . . ?
O23 Mo9 N14 155.80(16) . . ?
O23 Mo9 N8 82.43(18) . . ?
O24 Mo9 Mo10 49.05(11) . . ?
O24 Mo9 O21 96.18(14) . . ?
O24 Mo9 O23 94.58(16) . . ?
O24 Mo9 N14 82.17(17) . . ?
O24 Mo9 N8 172.02(16) . . ?
O9 Mo9 Mo10 101.32(15) . . ?
O9 Mo9 O21 157.60(19) . . ?
O9 Mo9 O23 111.08(19) . . ?
O9 Mo9 O24 104.20(19) . . ?
O9 Mo9 N14 92.90(19) . . ?
O9 Mo9 N8 83.8(2) . . ?
N14 Mo9 Mo10 131.09(13) . . ?
N14 Mo9 N8 97.51(19) . . ?
N8 Mo9 Mo10 130.19(14) . . ?
Mo7 O26 Mo6 124.61(17) . . ?
Mo7 O26 Mo12 131.49(17) . . ?
Mo12 O26 Mo6 103.32(15) . . ?
Mo4 O18 Mo7 145.21(17) . . ?
Mo3 O18 Mo4 81.39(13) . . ?
Mo3 O18 Mo7 133.27(16) . . ?
Mo5 O21 Mo2 124.52(18) . . ?
Mo5 O21 Mo9 131.36(19) . . ?
Mo9 O21 Mo2 103.91(15) . . ?
Mo1 O25 Mo4 124.02(17) . . ?
Mo1 O25 Mo11 131.66(17) . . ?
Mo11 O25 Mo4 103.96(15) . . ?
Mo1 O17 Mo3 133.19(17) . . ?
Mo1 O17 Mo2 82.00(13) . . ?
Mo2 O17 Mo3 144.56(18) . . ?
Mo3 O22 Mo8 124.36(18) . . ?
Mo3 O22 Mo10 132.02(19) . . ?
Mo10 O22 Mo8 103.24(15) . . ?
Mo7 O20 Mo8 81.57(13) . . ?
Mo7 O20 Mo5 132.28(17) . . ?
Mo8 O20 Mo5 145.61(17) . . ?
Mo5 O19 Mo1 132.77(17) . . ?
Mo5 O19 Mo6 81.81(14) . . ?
Mo6 O19 Mo1 144.86(18) . . ?
Mo2 O13 Mo1 83.18(14) . . ?
Mo4 O14 Mo3 83.04(15) . . ?
Mo12 O28 Mo4 133.79(18) . . ?
Mo11 O28 Mo4 102.84(16) . . ?
Mo11 O28 Mo12 81.81(14) . . ?
Mo12 O27 Mo6 103.48(17) . . ?
Mo11 O27 Mo6 132.96(18) . . ?
Mo11 O27 Mo12 81.95(14) . . ?
Mo8 O16 Mo7 83.27(15) . . ?
Mo10 O23 Mo2 135.32(18) . . ?
Mo9 O23 Mo2 103.16(16) . . ?
Mo9 O23 Mo10 81.74(15) . . ?
Mo6 O15 Mo5 83.14(16) . . ?
Mo10 O24 Mo8 103.44(15) . . ?
Mo9 O24 Mo8 133.92(18) . . ?
Mo9 O24 Mo10 82.01(15) . . ?
N12 N11 Mo3 122.1(4) . . ?
N10 N11 Mo3 127.0(4) . . ?
N10 N11 N12 109.6(5) . . ?
N14 N15 Mo5 121.9(4) . . ?
C9 N15 Mo5 130.5(4) . . ?
C9 N15 N14 107.3(5) . . ?
N5 N6 Mo4 116.1(3) . . ?
C3 N6 Mo4 134.9(4) . . ?
C3 N6 N5 108.7(5) . . ?
N21 N20 Mo6 117.3(4) . . ?
N19 N20 Mo6 131.8(4) . . ?
N19 N20 N21 110.8(5) . . ?
N6 N5 Mo11 116.7(3) . . ?
N4 N5 Mo11 132.0(4) . . ?
N4 N5 N6 110.9(5) . . ?
N24 N23 Mo7 122.6(3) . . ?
N22 N23 Mo7 127.0(4) . . ?
N22 N23 N24 109.8(4) . . ?
N15 N14 Mo9 121.7(3) . . ?
N13 N14 Mo9 124.9(4) . . ?
N13 N14 N15 110.9(5) . . ?
N23 N24 Mo12 121.8(3) . . ?
C15 N24 Mo12 129.4(4) . . ?
C15 N24 N23 108.1(5) . . ?
N20 N21 Mo12 114.9(3) . . ?
C13 N21 Mo12 137.4(5) . . ?
C13 N21 N20 107.6(5) . . ?
N2 N3 Mo11 122.3(3) . . ?
C1 N3 Mo11 125.8(4) . . ?
C1 N3 N2 109.1(5) . . ?
N3 N2 Mo1 121.3(3) . . ?
N1 N2 Mo1 128.6(5) . . ?
N1 N2 N3 109.7(5) . . ?
N11 N12 Mo10 121.9(3) . . ?
C7 N12 Mo10 128.7(4) . . ?
C7 N12 N11 108.4(5) . . ?
N8 N9 Mo2 115.7(4) . . ?
C5 N9 Mo2 134.4(5) . . ?
C5 N9 N8 109.9(5) . . ?
N9 N8 Mo9 116.4(3) . . ?
N9 N8 N7 108.8(5) . . ?
N7 N8 Mo9 134.5(5) . . ?
N18 N17 Mo8 117.3(4) . . ?
N18 N17 N16 109.7(5) . . ?
N16 N17 Mo8 132.9(4) . . ?
N17 N18 Mo10 115.7(3) . . ?
N17 N18 C11 109.0(5) . . ?
C11 N18 Mo10 135.3(5) . . ?
N20 N19 C14 107.3(6) . . ?
N11 N10 C8 107.3(5) . . ?
N14 N13 C10 105.2(5) . . ?
N23 N22 H22 126.7 . . ?
N23 N22 C16 106.6(5) . . ?
C16 N22 H22 126.7 . . ?
N5 N4 H4 127.1 . . ?
N5 N4 C4 105.7(6) . . ?
C4 N4 H4 127.1 . . ?
N17 N16 H16 127.0 . . ?
N17 N16 C12 106.0(6) . . ?
C12 N16 H16 127.0 . . ?
N6 C3 H3 127.1 . . ?
N6 C3 C4 105.9(6) . . ?
C4 C3 H3 127.1 . . ?
N3 C1 H1 127.0 . . ?
C2 C1 N3 105.9(6) . . ?
C2 C1 H1 127.0 . . ?
N15 C9 H9 126.7 . . ?
N15 C9 C10 106.7(6) . . ?
C10 C9 H9 126.7 . . ?
N18 C11 H11 127.1 . . ?
N18 C11 C12 105.9(6) . . ?
C12 C11 H11 127.1 . . ?
N2 N1 C2 104.3(7) . . ?
N24 C15 H15 126.8 . . ?
N24 C15 C16 106.4(6) . . ?
C16 C15 H15 126.8 . . ?
N8 N7 H7 126.9 . . ?
N8 N7 C6 106.2(6) . . ?
C6 N7 H7 126.9 . . ?
N12 C7 H7A 126.6 . . ?
N12 C7 C8 106.9(6) . . ?
C8 C7 H7A 126.6 . . ?
N9 C5 H5 126.6 . . ?
N9 C5 C6 106.8(7) . . ?
C6 C5 H5 126.6 . . ?
N16 C12 C11 109.5(5) . . ?
N16 C12 H12 125.2 . . ?
C11 C12 H12 125.2 . . ?
N21 C13 H13 126.6 . . ?
N21 C13 C14 106.8(6) . . ?
C14 C13 H13 126.6 . . ?
N13 C10 C9 109.9(6) . . ?
N13 C10 H10 125.0 . . ?
C9 C10 H10 125.0 . . ?
N22 C16 C15 109.1(5) . . ?
N22 C16 H16A 125.4 . . ?
C15 C16 H16A 125.4 . . ?
N19 C14 C13 107.5(6) . . ?
N19 C14 H14 126.2 . . ?
C13 C14 H14 126.2 . . ?
N10 C8 C7 107.8(6) . . ?
N10 C8 H8 126.1 . . ?
C7 C8 H8 126.1 . . ?
N4 C4 C3 108.8(6) . . ?
N4 C4 H4A 125.6 . . ?
C3 C4 H4A 125.6 . . ?
N7 C6 H6 125.8 . . ?
C5 C6 N7 108.4(6) . . ?
C5 C6 H6 125.8 . . ?
C1 C2 N1 111.0(6) . . ?
C1 C2 H2 124.5 . . ?
N1 C2 H2 124.5 . . ?

loop_
_geom_bond_atom_site_label_1
_geom_bond_atom_site_label_2
_geom_bond_distance
_geom_bond_site_symmetry_2
_geom_bond_publ_flag
Mo4 Mo3 2.5764(5) . ?
Mo4 O18 1.983(3) . ?
Mo4 O25 2.098(3) . ?
Mo4 O14 1.921(4) . ?
Mo4 O28 2.210(4) . ?
Mo4 O4 1.686(4) . ?
Mo4 N6 2.199(4) . ?
Mo3 O18 1.969(3) . ?
Mo3 O17 2.292(3) . ?
Mo3 O22 1.983(3) . ?
Mo3 O14 1.966(4) . ?
Mo3 O3 1.694(4) . ?
Mo3 N11 2.200(5) . ?
Mo7 Mo8 2.5753(5) . ?
Mo7 O26 1.984(3) . ?
Mo7 O18 2.304(3) . ?
Mo7 O20 1.967(3) . ?
Mo7 O16 1.951(4) . ?
Mo7 O7 1.672(4) . ?
Mo7 N23 2.181(4) . ?
Mo8 O22 2.110(4) . ?
Mo8 O20 1.975(3) . ?
Mo8 O16 1.925(4) . ?
Mo8 O24 2.199(4) . ?
Mo8 O8 1.692(4) . ?
Mo8 N17 2.191(5) . ?
Mo5 Mo6 2.5784(6) . ?
Mo5 O21 2.006(3) . ?
Mo5 O20 2.291(3) . ?
Mo5 O19 1.961(4) . ?
Mo5 O15 1.958(4) . ?
Mo5 O5 1.687(4) . ?
Mo5 N15 2.174(5) . ?
Mo1 Mo2 2.5843(6) . ?
Mo1 O25 1.997(3) . ?
Mo1 O17 1.965(4) . ?
Mo1 O19 2.263(4) . ?
Mo1 O13 1.969(4) . ?
Mo1 O1 1.687(5) . ?
Mo1 N2 2.187(5) . ?
Mo6 O26 2.118(3) . ?
Mo6 O19 1.977(4) . ?
Mo6 O27 2.187(4) . ?
Mo6 O15 1.928(4) . ?
Mo6 O6 1.698(4) . ?
Mo6 N20 2.194(5) . ?
Mo12 Mo11 2.6029(6) . ?
Mo12 O26 2.068(3) . ?
Mo12 O28 1.989(4) . ?
Mo12 O27 1.992(4) . ?
Mo12 O12 1.690(4) . ?
Mo12 N24 2.159(5) . ?
Mo12 N21 2.208(5) . ?
Mo2 O21 2.100(4) . ?
Mo2 O17 1.974(3) . ?
Mo2 O13 1.924(4) . ?
Mo2 O23 2.190(4) . ?
Mo2 O2 1.691(4) . ?
Mo2 N9 2.210(5) . ?
Mo11 O25 2.070(3) . ?
Mo11 O28 1.986(4) . ?
Mo11 O27 1.977(4) . ?
Mo11 O11 1.695(4) . ?
Mo11 N5 2.199(5) . ?
Mo11 N3 2.159(5) . ?
Mo10 Mo9 2.5950(6) . ?
Mo10 O22 2.077(3) . ?
Mo10 O23 1.985(4) . ?
Mo10 O24 1.979(4) . ?
Mo10 O10 1.692(4) . ?
Mo10 N12 2.162(5) . ?
Mo10 N18 2.201(5) . ?
Mo9 O21 2.053(3) . ?
Mo9 O23 1.981(4) . ?
Mo9 O24 1.976(4) . ?
Mo9 O9 1.701(4) . ?
Mo9 N14 2.161(5) . ?
Mo9 N8 2.207(5) . ?
N11 N12 1.333(7) . ?
N11 N10 1.315(7) . ?
N15 N14 1.345(6) . ?
N15 C9 1.335(8) . ?
N6 N5 1.327(7) . ?
N6 C3 1.323(7) . ?
N20 N21 1.338(7) . ?
N20 N19 1.310(7) . ?
N5 N4 1.315(7) . ?
N23 N24 1.346(6) . ?
N23 N22 1.320(7) . ?
N14 N13 1.334(7) . ?
N24 C15 1.327(7) . ?
N21 C13 1.328(8) . ?
N3 N2 1.345(7) . ?
N3 C1 1.336(7) . ?
N2 N1 1.337(7) . ?
N12 C7 1.330(8) . ?
N9 N8 1.328(8) . ?
N9 C5 1.323(8) . ?
N8 N7 1.335(7) . ?
N17 N18 1.323(7) . ?
N17 N16 1.328(8) . ?
N18 C11 1.326(7) . ?
N19 C14 1.341(9) . ?
N10 C8 1.352(8) . ?
N13 C10 1.342(10) . ?
N22 H22 0.8800 . ?
N22 C16 1.339(9) . ?
N4 H4 0.8800 . ?
N4 C4 1.352(10) . ?
N16 H16 0.8800 . ?
N16 C12 1.337(10) . ?
C3 H3 0.9500 . ?
C3 C4 1.379(10) . ?
C1 H1 0.9500 . ?
C1 C2 1.333(12) . ?
C9 H9 0.9500 . ?
C9 C10 1.367(9) . ?
C11 H11 0.9500 . ?
C11 C12 1.358(11) . ?
N1 C2 1.375(11) . ?
C15 H15 0.9500 . ?
C15 C16 1.367(10) . ?
N7 H7 0.8800 . ?
N7 C6 1.373(11) . ?
C7 H7A 0.9500 . ?
C7 C8 1.364(10) . ?
C5 H5 0.9500 . ?
C5 C6 1.350(11) . ?
C12 H12 0.9500 . ?
C13 H13 0.9500 . ?
C13 C14 1.393(11) . ?
C10 H10 0.9500 . ?
C16 H16A 0.9500 . ?
C14 H14 0.9500 . ?
C8 H8 0.9500 . ?
C4 H4A 0.9500 . ?
C6 H6 0.9500 . ?
C2 H2 0.9500 . ?

loop_
_geom_torsion_atom_site_label_1
_geom_torsion_atom_site_label_2
_geom_torsion_atom_site_label_3
_geom_torsion_atom_site_label_4
_geom_torsion
_geom_torsion_site_symmetry_1
_geom_torsion_site_symmetry_2
_geom_torsion_site_symmetry_3
_geom_torsion_site_symmetry_4
_geom_torsion_publ_flag
Mo4 N6 N5 Mo11 -0.2(5) . . . . ?
Mo4 N6 N5 N4 173.5(4) . . . . ?
Mo4 N6 C3 C4 -172.5(5) . . . . ?
Mo3 N11 N12 Mo10 21.6(6) . . . . ?
Mo3 N11 N12 C7 -168.8(4) . . . . ?
Mo3 N11 N10 C8 167.9(5) . . . . ?
Mo7 N23 N24 Mo12 -16.1(6) . . . . ?
Mo7 N23 N24 C15 173.1(4) . . . . ?
Mo7 N23 N22 C16 -171.7(5) . . . . ?
Mo8 N17 N18 Mo10 0.8(5) . . . . ?
Mo8 N17 N18 C11 178.7(4) . . . . ?
Mo8 N17 N16 C12 -178.8(4) . . . . ?
Mo5 N15 N14 Mo9 22.2(5) . . . . ?
Mo5 N15 N14 N13 -175.0(4) . . . . ?
Mo5 N15 C9 C10 173.9(4) . . . . ?
Mo1 N2 N1 C2 -174.6(5) . . . . ?
Mo6 N20 N21 Mo12 6.2(5) . . . . ?
Mo6 N20 N21 C13 -176.3(4) . . . . ?
Mo6 N20 N19 C14 175.6(5) . . . . ?
Mo12 N24 C15 C16 -171.6(5) . . . . ?
Mo12 N21 C13 C14 176.6(5) . . . . ?
Mo2 N9 N8 Mo9 -2.9(5) . . . . ?
Mo2 N9 N8 N7 -177.6(4) . . . . ?
Mo2 N9 C5 C6 177.1(5) . . . . ?
Mo11 N5 N4 C4 173.6(5) . . . . ?
Mo11 N3 N2 Mo1 -23.2(6) . . . . ?
Mo11 N3 N2 N1 162.9(5) . . . . ?
Mo11 N3 C1 C2 -161.4(5) . . . . ?
Mo10 N12 C7 C8 169.3(5) . . . . ?
Mo10 N18 C11 C12 177.5(4) . . . . ?
Mo9 N14 N13 C10 163.2(4) . . . . ?
Mo9 N8 N7 C6 -173.8(5) . . . . ?
N11 N12 C7 C8 0.7(7) . . . . ?
N11 N10 C8 C7 -0.2(8) . . . . ?
N15 N14 N13 C10 1.1(6) . . . . ?
N15 C9 C10 N13 0.0(7) . . . . ?
N6 N5 N4 C4 1.1(7) . . . . ?
N6 C3 C4 N4 -0.4(8) . . . . ?
N20 N21 C13 C14 -0.1(7) . . . . ?
N20 N19 C14 C13 0.2(8) . . . . ?
N5 N6 C3 C4 1.1(7) . . . . ?
N5 N4 C4 C3 -0.4(8) . . . . ?
N23 N24 C15 C16 -1.8(7) . . . . ?
N23 N22 C16 C15 -0.7(8) . . . . ?
N14 N15 C9 C10 0.6(6) . . . . ?
N14 N13 C10 C9 -0.7(7) . . . . ?
N24 N23 N22 C16 -0.4(7) . . . . ?
N24 C15 C16 N22 1.5(8) . . . . ?
N21 N20 N19 C14 -0.2(7) . . . . ?
N21 C13 C14 N19 0.0(8) . . . . ?
N3 N2 N1 C2 -1.3(9) . . . . ?
N3 C1 C2 N1 -0.4(10) . . . . ?
N2 N3 C1 C2 -0.4(8) . . . . ?
N2 N1 C2 C1 1.0(10) . . . . ?
N12 N11 N10 C8 0.6(7) . . . . ?
N12 C7 C8 N10 -0.3(8) . . . . ?
N9 N8 N7 C6 -0.4(8) . . . . ?
N9 C5 C6 N7 0.8(9) . . . . ?
N8 N9 C5 C6 -1.1(8) . . . . ?
N8 N7 C6 C5 -0.2(9) . . . . ?
N17 N18 C11 C12 0.1(7) . . . . ?
N17 N16 C12 C11 1.1(7) . . . . ?
N18 N17 N16 C12 -1.0(7) . . . . ?
N18 C11 C12 N16 -0.8(7) . . . . ?
N19 N20 N21 Mo12 -177.3(4) . . . . ?
N19 N20 N21 C13 0.2(7) . . . . ?
N10 N11 N12 Mo10 -170.4(4) . . . . ?
N10 N11 N12 C7 -0.8(7) . . . . ?
N22 N23 N24 Mo12 172.2(4) . . . . ?
N22 N23 N24 C15 1.4(7) . . . . ?
N16 N17 N18 Mo10 -177.4(4) . . . . ?
N16 N17 N18 C11 0.5(6) . . . . ?
C3 N6 N5 Mo11 -175.2(4) . . . . ?
C3 N6 N5 N4 -1.4(7) . . . . ?
C1 N3 N2 Mo1 175.0(4) . . . . ?
C1 N3 N2 N1 1.1(7) . . . . ?
C9 N15 N14 Mo9 -163.8(4) . . . . ?
C9 N15 N14 N13 -1.1(6) . . . . ?
C5 N9 N8 Mo9 175.7(4) . . . . ?
C5 N9 N8 N7 1.0(7) . . . . ?

loop_
_smtbx_masks_void_nr
_smtbx_masks_void_average_x
_smtbx_masks_void_average_y
_smtbx_masks_void_average_z
_smtbx_masks_void_volume
_smtbx_masks_void_count_electrons
_smtbx_masks_void_content
1 -0.152 -0.321 -0.070 2160.9 946.9 '88 H2O'
